data_4034130
loop_
_publ_author_name
'Zhang, Yu'
'Nie, Shao-Zhen'
'Ye, Jing-Jing'
'Wang, Ji-Ping'
'Zhou, Meng-Meng'
'Zhao, Chang-Qiu'
'Li, Qiang'

_publ_section_title
;
 Functional Phosphine Derivatives Having Stationary and Flexible
 Chiralities: Their Preparation and Chirality Controlling.
;
_journal_issue 13
_journal_name_full 'The Journal of organic chemistry'
_journal_page_first 8423
_journal_page_last 8439
_journal_paper_doi 10.1021/acs.joc.9b00346
_journal_volume 84
_journal_year 2019
_chemical_absolute_configuration S
_chemical_formula_sum 'C22 H27 O P'
_chemical_formula_weight 338.41
_space_group_IT_number 78
_space_group_name_Hall 'P 4cw'
_space_group_name_H-M_alt 'P 43'
_symmetry_cell_setting tetragonal
_symmetry_space_group_name_H-M 'P 43'
_atom_sites_solution_hydrogens geom
_atom_sites_solution_primary direct
_atom_sites_solution_secondary difmap
_audit_creation_method SHELXL-97
_cell_angle_alpha 90.00
_cell_angle_beta 90.00
_cell_angle_gamma 90.00
_cell_formula_units_Z 4
_cell_length_a 13.5362(11)
_cell_length_b 13.5362(11)
_cell_length_c 10.5780(9)
_cell_measurement_reflns_used 3673
_cell_measurement_temperature 298(2)
_cell_measurement_theta_max 22.473
_cell_measurement_theta_min 2.379
_cell_volume 1938.2(3)
_computing_cell_refinement 'Bruker SMART'
_computing_data_collection 'Bruker SMART'
_computing_data_reduction 'Bruker SAINT'
_computing_molecular_graphics 'Bruker SHELXTL'
_computing_publication_material 'Bruker SHELXTL'
_computing_structure_refinement 'SHELXL-97 (Sheldrick, 1997)'
_computing_structure_solution 'SHELXS-97 (Sheldrick, 1990)'
_diffrn_ambient_temperature 298(2)
_diffrn_measured_fraction_theta_full 0.998
_diffrn_measured_fraction_theta_max 0.998
_diffrn_measurement_device_type 'CCD area detector'
_diffrn_measurement_method 'phi and omega scans'
_diffrn_radiation_monochromator graphite
_diffrn_radiation_source 'fine-focus sealed tube'
_diffrn_radiation_type MoK\a
_diffrn_radiation_wavelength 0.71073
_diffrn_reflns_av_R_equivalents 0.0333
_diffrn_reflns_av_sigmaI/netI 0.1203
_diffrn_reflns_limit_h_max 15
_diffrn_reflns_limit_h_min -16
_diffrn_reflns_limit_k_max 15
_diffrn_reflns_limit_k_min -16
_diffrn_reflns_limit_l_max 12
_diffrn_reflns_limit_l_min -12
_diffrn_reflns_number 9821
_diffrn_reflns_theta_full 25.00
_diffrn_reflns_theta_max 25.00
_diffrn_reflns_theta_min 2.44
_exptl_absorpt_coefficient_mu 0.147
_exptl_absorpt_correction_T_max 0.9435
_exptl_absorpt_correction_T_min 0.9328
_exptl_absorpt_correction_type multi-scan
_exptl_absorpt_process_details sadabs
_exptl_crystal_colour colourless
_exptl_crystal_density_diffrn 1.160
_exptl_crystal_density_method 'not measured'
_exptl_crystal_description block
_exptl_crystal_F_000 728
_exptl_crystal_size_max 0.48
_exptl_crystal_size_mid 0.41
_exptl_crystal_size_min 0.40
_refine_diff_density_max 0.298
_refine_diff_density_min -0.137
_refine_diff_density_rms 0.035
_refine_ls_abs_structure_details 'Flack H D (1983), Acta Cryst. A39, 876-881'
_refine_ls_abs_structure_Flack -0.10(14)
_refine_ls_extinction_method none
_refine_ls_goodness_of_fit_ref 1.051
_refine_ls_hydrogen_treatment constr
_refine_ls_matrix_type full
_refine_ls_number_parameters 220
_refine_ls_number_reflns 3385
_refine_ls_number_restraints 1
_refine_ls_restrained_S_all 1.051
_refine_ls_R_factor_all 0.0780
_refine_ls_R_factor_gt 0.0494
_refine_ls_shift/su_max 0.000
_refine_ls_shift/su_mean 0.000
_refine_ls_structure_factor_coef Fsqd
_refine_ls_weighting_details 'calc w=1/[\s^2^(Fo^2^)+(0.0000P)^2^+0.0000P] where P=(Fo^2^+2Fc^2^)/3'
_refine_ls_weighting_scheme calc
_refine_ls_wR_factor_gt 0.1312
_refine_ls_wR_factor_ref 0.1537
_reflns_number_gt 2529
_reflns_number_total 3385
_reflns_threshold_expression >2sigma(I)
_cod_data_source_file jo9b00346_si_010.cif
_cod_data_source_block 171112b
_cod_depositor_comments
;
The following automatic conversions were performed:

data item '_symmetry_cell_setting' value 'Tetragonal' was changed to
'tetragonal' in accordance with the
/home/data/users/saulius/crontab/automatic-downloads/current/ACS/lib/dictionaries/cif_core.dic
dictionary named 'cif_core.dic' version 2.4.2 last updated on
2011-04-26.

Automatic conversion script
Id: cif_fix_values 6909 2019-04-08 15:41:33Z antanas 
;
_cod_original_sg_symbol_H-M 'P4(3)   '
_cod_database_code 4034130

loop_
_symmetry_equiv_pos_as_xyz
'x, y, z'
'-y, x, z+3/4'
'-x, -y, z+1/2'
'y, -x, z+1/4'

loop_
_atom_site_label
_atom_site_type_symbol
_atom_site_fract_x
_atom_site_fract_y
_atom_site_fract_z
_atom_site_U_iso_or_equiv
_atom_site_adp_type
_atom_site_occupancy
_atom_site_symmetry_multiplicity
_atom_site_calc_flag
_atom_site_refinement_flags
P1 P 0.43423(6) 0.02833(7) 0.77658(11) 0.0629(3) Uani 1 1 d .
O1 O 0.40896(19) -0.05741(17) 0.6699(3) 0.0708(7) Uani 1 1 d .
C1 C 0.3419(2) -0.0070(2) 0.8941(4) 0.0583(8) Uani 1 1 d .
C2 C 0.3604(3) 0.0032(3) 1.0233(4) 0.0662(9) Uani 1 1 d .
H2 H 0.4203 0.0297 1.0499 0.079 Uiso 1 1 calc R
C3 C 0.2919(3) -0.0249(3) 1.1113(4) 0.0780(11) Uani 1 1 d .
H3 H 0.3048 -0.0161 1.1969 0.094 Uiso 1 1 calc R
C4 C 0.2043(3) -0.0663(3) 1.0730(4) 0.0774(11) Uani 1 1 d .
H4 H 0.1575 -0.0851 1.1327 0.093 Uiso 1 1 calc R
C5 C 0.1859(3) -0.0799(3) 0.9472(4) 0.0725(10) Uani 1 1 d .
H5 H 0.1267 -0.1092 0.9228 0.087 Uiso 1 1 calc R
C6 C 0.2534(2) -0.0510(2) 0.8539(3) 0.0550(8) Uani 1 1 d .
C7 C 0.2353(3) -0.0698(2) 0.7186(4) 0.0630(9) Uani 1 1 d .
C8 C 0.3140(3) -0.0756(2) 0.6333(4) 0.0656(9) Uani 1 1 d .
C9 C 0.2969(4) -0.1024(3) 0.5094(5) 0.0847(12) Uani 1 1 d .
H9 H 0.3496 -0.1070 0.4533 0.102 Uiso 1 1 calc R
C10 C 0.2040(5) -0.1220(3) 0.4686(5) 0.0998(16) Uani 1 1 d .
H10 H 0.1938 -0.1404 0.3848 0.120 Uiso 1 1 calc R
C11 C 0.1252(4) -0.1152(3) 0.5489(6) 0.1064(17) Uani 1 1 d .
H11 H 0.0616 -0.1273 0.5195 0.128 Uiso 1 1 calc R
C12 C 0.1407(3) -0.0902(3) 0.6742(5) 0.0837(12) Uani 1 1 d .
H12 H 0.0873 -0.0870 0.7294 0.100 Uiso 1 1 calc R
C13 C 0.3816(2) 0.1414(2) 0.7027(3) 0.0566(8) Uani 1 1 d .
H13 H 0.3100 0.1419 0.7160 0.068 Uiso 1 1 calc R
C14 C 0.4260(2) 0.2349(2) 0.7624(4) 0.0680(10) Uani 1 1 d .
H14 H 0.4965 0.2338 0.7414 0.082 Uiso 1 1 calc R
C15 C 0.3834(4) 0.3253(3) 0.6963(5) 0.1003(15) Uani 1 1 d .
H15A H 0.3127 0.3276 0.7107 0.120 Uiso 1 1 calc R
H15B H 0.4121 0.3844 0.7330 0.120 Uiso 1 1 calc R
C16 C 0.4028(4) 0.3251(3) 0.5560(5) 0.1046(17) Uani 1 1 d .
H16A H 0.4734 0.3296 0.5414 0.126 Uiso 1 1 calc R
H16B H 0.3720 0.3827 0.5183 0.126 Uiso 1 1 calc R
C17 C 0.3633(3) 0.2326(3) 0.4920(4) 0.0761(11) Uani 1 1 d .
H17 H 0.2912 0.2329 0.4999 0.091 Uiso 1 1 calc R
C18 C 0.4024(3) 0.1421(2) 0.5612(4) 0.0640(9) Uani 1 1 d .
H18A H 0.4733 0.1382 0.5484 0.077 Uiso 1 1 calc R
H18B H 0.3732 0.0835 0.5239 0.077 Uiso 1 1 calc R
C19 C 0.4205(3) 0.2396(3) 0.9075(4) 0.0763(11) Uani 1 1 d .
H19 H 0.4457 0.1766 0.9399 0.092 Uiso 1 1 calc R
C20 C 0.3156(3) 0.2524(4) 0.9594(5) 0.0953(14) Uani 1 1 d .
H20A H 0.3176 0.2530 1.0501 0.143 Uiso 1 1 calc R
H20B H 0.2750 0.1985 0.9312 0.143 Uiso 1 1 calc R
H20C H 0.2884 0.3136 0.9294 0.143 Uiso 1 1 calc R
C21 C 0.4865(4) 0.3218(4) 0.9614(6) 0.122(2) Uani 1 1 d .
H21A H 0.4569 0.3849 0.9450 0.183 Uiso 1 1 calc R
H21B H 0.5503 0.3189 0.9220 0.183 Uiso 1 1 calc R
H21C H 0.4937 0.3128 1.0510 0.183 Uiso 1 1 calc R
C22 C 0.3890(4) 0.2289(4) 0.3519(5) 0.1062(16) Uani 1 1 d .
H22A H 0.4594 0.2257 0.3420 0.159 Uiso 1 1 calc R
H22B H 0.3644 0.2872 0.3109 0.159 Uiso 1 1 calc R
H22C H 0.3594 0.1715 0.3144 0.159 Uiso 1 1 calc R

loop_
_atom_site_aniso_label
_atom_site_aniso_U_11
_atom_site_aniso_U_22
_atom_site_aniso_U_33
_atom_site_aniso_U_23
_atom_site_aniso_U_13
_atom_site_aniso_U_12
P1 0.0503(5) 0.0774(6) 0.0609(5) -0.0003(5) 0.0029(4) 0.0133(4)
O1 0.0785(18) 0.0678(15) 0.0662(17) -0.0045(12) 0.0145(13) 0.0194(12)
C1 0.0572(19) 0.0555(19) 0.062(2) 0.0031(16) 0.0020(16) 0.0144(15)
C2 0.0617(19) 0.080(2) 0.057(2) 0.001(2) -0.0058(18) 0.0135(16)
C3 0.101(3) 0.078(3) 0.055(2) 0.0041(19) 0.005(2) 0.017(2)
C4 0.096(3) 0.067(2) 0.069(3) 0.002(2) 0.025(2) -0.005(2)
C5 0.084(2) 0.060(2) 0.074(3) 0.0046(19) 0.013(2) -0.0111(18)
C6 0.067(2) 0.0403(16) 0.057(2) 0.0012(14) 0.0052(15) 0.0058(14)
C7 0.080(2) 0.0377(16) 0.072(3) -0.0018(14) -0.0058(19) -0.0061(15)
C8 0.097(3) 0.0484(18) 0.051(2) -0.0007(16) 0.007(2) 0.0078(17)
C9 0.130(4) 0.054(2) 0.070(3) -0.012(2) 0.002(3) 0.000(2)
C10 0.163(5) 0.068(3) 0.068(3) -0.012(2) -0.020(4) -0.021(3)
C11 0.131(4) 0.087(3) 0.102(4) -0.010(3) -0.029(4) -0.038(3)
C12 0.098(3) 0.070(2) 0.083(3) -0.004(2) -0.011(2) -0.026(2)
C13 0.0468(17) 0.0592(19) 0.064(2) -0.0008(16) 0.0008(15) -0.0044(14)
C14 0.0551(18) 0.072(2) 0.077(3) -0.015(2) 0.0093(18) -0.0146(15)
C15 0.145(4) 0.058(2) 0.098(4) -0.009(2) 0.005(3) -0.006(2)
C16 0.128(4) 0.067(3) 0.119(5) 0.014(3) -0.002(3) -0.011(2)
C17 0.069(2) 0.073(2) 0.086(3) 0.014(2) -0.011(2) -0.0018(17)
C18 0.0597(19) 0.066(2) 0.066(3) 0.0045(17) -0.0007(16) -0.0026(15)
C19 0.072(2) 0.079(2) 0.078(3) -0.019(2) -0.001(2) -0.0147(17)
C20 0.080(3) 0.109(3) 0.096(4) -0.024(3) 0.017(2) -0.002(2)
C21 0.112(4) 0.150(5) 0.105(4) -0.044(4) 0.004(3) -0.059(3)
C22 0.133(4) 0.107(4) 0.079(4) 0.025(3) -0.014(3) -0.009(3)

loop_
_atom_type_symbol
_atom_type_description
_atom_type_scat_dispersion_real
_atom_type_scat_dispersion_imag
_atom_type_scat_source
C C 0.0033 0.0016 'International Tables Vol C Tables 4.2.6.8 and 6.1.1.4'
H H 0.0000 0.0000 'International Tables Vol C Tables 4.2.6.8 and 6.1.1.4'
O O 0.0106 0.0060 'International Tables Vol C Tables 4.2.6.8 and 6.1.1.4'
P P 0.1023 0.0942 'International Tables Vol C Tables 4.2.6.8 and 6.1.1.4'

loop_
_geom_angle_atom_site_label_1
_geom_angle_atom_site_label_2
_geom_angle_atom_site_label_3
_geom_angle
O1 P1 C1 98.00(14)
O1 P1 C13 102.22(15)
C1 P1 C13 103.88(14)
C8 O1 P1 121.0(2)
C2 C1 C6 119.4(3)
C2 C1 P1 121.2(3)
C6 C1 P1 119.3(3)
C3 C2 C1 121.1(4)
C3 C2 H2 119.4
C1 C2 H2 119.4
C2 C3 C4 119.9(4)
C2 C3 H3 120.1
C4 C3 H3 120.1
C5 C4 C3 120.0(4)
C5 C4 H4 120.0
C3 C4 H4 120.0
C4 C5 C6 122.0(4)
C4 C5 H5 119.0
C6 C5 H5 119.0
C5 C6 C1 117.5(3)
C5 C6 C7 121.9(3)
C1 C6 C7 120.6(3)
C12 C7 C8 118.2(4)
C12 C7 C6 120.9(4)
C8 C7 C6 120.7(3)
O1 C8 C9 118.3(4)
O1 C8 C7 121.6(3)
C9 C8 C7 120.0(4)
C10 C9 C8 120.7(5)
C10 C9 H9 119.7
C8 C9 H9 119.7
C9 C10 C11 120.8(5)
C9 C10 H10 119.6
C11 C10 H10 119.6
C10 C11 C12 119.6(5)
C10 C11 H11 120.2
C12 C11 H11 120.2
C11 C12 C7 120.7(5)
C11 C12 H12 119.7
C7 C12 H12 119.7
C18 C13 C14 109.1(3)
C18 C13 P1 110.3(2)
C14 C13 P1 110.8(2)
C18 C13 H13 108.9
C14 C13 H13 108.9
P1 C13 H13 108.9
C15 C14 C13 108.9(3)
C15 C14 C19 114.0(3)
C13 C14 C19 115.2(3)
C15 C14 H14 106.0
C13 C14 H14 106.0
C19 C14 H14 106.0
C16 C15 C14 112.6(4)
C16 C15 H15A 109.1
C14 C15 H15A 109.1
C16 C15 H15B 109.1
C14 C15 H15B 109.1
H15A C15 H15B 107.8
C15 C16 C17 112.2(4)
C15 C16 H16A 109.2
C17 C16 H16A 109.2
C15 C16 H16B 109.2
C17 C16 H16B 109.2
H16A C16 H16B 107.9
C16 C17 C18 109.1(4)
C16 C17 C22 112.3(4)
C18 C17 C22 111.3(4)
C16 C17 H17 108.0
C18 C17 H17 108.0
C22 C17 H17 108.0
C17 C18 C13 114.4(3)
C17 C18 H18A 108.7
C13 C18 H18A 108.7
C17 C18 H18B 108.7
C13 C18 H18B 108.7
H18A C18 H18B 107.6
C20 C19 C21 108.9(4)
C20 C19 C14 114.1(4)
C21 C19 C14 111.8(4)
C20 C19 H19 107.2
C21 C19 H19 107.2
C14 C19 H19 107.2
C19 C20 H20A 109.5
C19 C20 H20B 109.5
H20A C20 H20B 109.5
C19 C20 H20C 109.5
H20A C20 H20C 109.5
H20B C20 H20C 109.5
C19 C21 H21A 109.5
C19 C21 H21B 109.5
H21A C21 H21B 109.5
C19 C21 H21C 109.5
H21A C21 H21C 109.5
H21B C21 H21C 109.5
C17 C22 H22A 109.5
C17 C22 H22B 109.5
H22A C22 H22B 109.5
C17 C22 H22C 109.5
H22A C22 H22C 109.5
H22B C22 H22C 109.5

loop_
_geom_bond_atom_site_label_1
_geom_bond_atom_site_label_2
_geom_bond_distance
P1 O1 1.655(3)
P1 C1 1.827(4)
P1 C13 1.860(3)
O1 C8 1.365(5)
C1 C2 1.396(5)
C1 C6 1.404(5)
C2 C3 1.367(6)
C2 H2 0.9300
C3 C4 1.373(6)
C3 H3 0.9300
C4 C5 1.366(6)
C4 H4 0.9300
C5 C6 1.401(5)
C5 H5 0.9300
C6 C7 1.474(5)
C7 C12 1.392(5)
C7 C8 1.398(5)
C8 C9 1.380(6)
C9 C10 1.355(7)
C9 H9 0.9300
C10 C11 1.367(7)
C10 H10 0.9300
C11 C12 1.385(7)
C11 H11 0.9300
C12 H12 0.9300
C13 C18 1.523(5)
C13 C14 1.536(5)
C13 H13 0.9800
C14 C15 1.524(6)
C14 C19 1.537(6)
C14 H14 0.9800
C15 C16 1.507(7)
C15 H15A 0.9700
C15 H15B 0.9700
C16 C17 1.520(6)
C16 H16A 0.9700
C16 H16B 0.9700
C17 C18 1.521(5)
C17 C22 1.524(7)
C17 H17 0.9800
C18 H18A 0.9700
C18 H18B 0.9700
C19 C20 1.532(5)
C19 C21 1.537(6)
C19 H19 0.9800
C20 H20A 0.9600
C20 H20B 0.9600
C20 H20C 0.9600
C21 H21A 0.9600
C21 H21B 0.9600
C21 H21C 0.9600
C22 H22A 0.9600
C22 H22B 0.9600
C22 H22C 0.9600
